data_1560346
loop_
_publ_author_name
'Abudurusuli, Ailijiang'
'Ding, Hanqin'
'Wu, Kui'

_publ_section_title
;
 Synthesis and characterization of two lead-containing metal
 chalcogenides: Ba5Pb2Sn3S13 and Ba6PbSn3Se13
;
_journal_name_full 'Journal of Solid State Chemistry'
_journal_page_first 133
_journal_page_last 138
_journal_paper_doi 10.1016/j.jssc.2017.08.019
_journal_volume 255
_journal_year 2017
_chemical_formula_sum 'Ba5.25 Pb1.75 S13 Sn3'
_chemical_formula_weight 1856.47
_space_group_IT_number 62
_space_group_name_Hall '-P 2ac 2n'
_space_group_name_H-M_alt 'P n m a'
_symmetry_cell_setting orthorhombic
_symmetry_space_group_name_H-M 'P n m a'
_atom_sites_solution_primary direct
_atom_sites_solution_secondary difmap
_cell_angle_alpha 90.00
_cell_angle_beta 90.00
_cell_angle_gamma 90.00
_cell_formula_units_Z 4
_cell_length_a 12.208(5)
_cell_length_b 23.499(10)
_cell_length_c 8.838(4)
_cell_measurement_reflns_used 2022
_cell_measurement_temperature 296(2)
_cell_measurement_theta_max 25.36
_cell_measurement_theta_min 2.46
_cell_volume 2535.4(19)
_computing_cell_refinement 'Bruker SMART'
_computing_data_collection 'Bruker SMART'
_computing_data_reduction 'Bruker SAINT'
_computing_molecular_graphics 'Bruker SHELXTL'
_computing_publication_material 'Bruker SHELXTL'
_computing_structure_refinement 'Bruker SHELXTL'
_computing_structure_solution 'Bruker SHELXTL'
_diffrn_ambient_temperature 296(2)
_diffrn_measured_fraction_theta_full 0.999
_diffrn_measured_fraction_theta_max 0.999
_diffrn_measurement_device_type 'CCD area detector'
_diffrn_measurement_method 'phi and omega scans'
_diffrn_radiation_monochromator graphite
_diffrn_radiation_source 'fine-focus sealed tube'
_diffrn_radiation_type MoK\a
_diffrn_radiation_wavelength 0.71073
_diffrn_reflns_av_R_equivalents 0.0604
_diffrn_reflns_av_sigmaI/netI 0.0428
_diffrn_reflns_limit_h_max 12
_diffrn_reflns_limit_h_min -14
_diffrn_reflns_limit_k_max 27
_diffrn_reflns_limit_k_min -27
_diffrn_reflns_limit_l_max 8
_diffrn_reflns_limit_l_min -10
_diffrn_reflns_number 12179
_diffrn_reflns_theta_full 25.00
_diffrn_reflns_theta_max 25.00
_diffrn_reflns_theta_min 2.46
_exptl_absorpt_coefficient_mu 23.544
_exptl_absorpt_correction_T_max 0.7456
_exptl_absorpt_correction_T_min 0.434
_exptl_absorpt_correction_type multi-scan
_exptl_crystal_colour red
_exptl_crystal_density_diffrn 4.863
_exptl_crystal_description block
_exptl_crystal_F_000 3182
_exptl_crystal_size_max 0.118
_exptl_crystal_size_mid 0.096
_exptl_crystal_size_min 0.078
_refine_diff_density_max 2.670
_refine_diff_density_min -5.654
_refine_diff_density_rms 0.361
_refine_ls_extinction_coef 0.00016(3)
_refine_ls_extinction_expression Fc^*^=kFc[1+0.001xFc^2^\l^3^/sin(2\q)]^-1/4^
_refine_ls_extinction_method SHELXL
_refine_ls_goodness_of_fit_ref 1.110
_refine_ls_matrix_type full
_refine_ls_number_parameters 114
_refine_ls_number_reflns 2293
_refine_ls_number_restraints 0
_refine_ls_restrained_S_all 1.110
_refine_ls_R_factor_all 0.0512
_refine_ls_R_factor_gt 0.0394
_refine_ls_shift/su_max 0.001
_refine_ls_shift/su_mean 0.000
_refine_ls_structure_factor_coef Fsqd
_refine_ls_weighting_details 'calc w=1/[\s^2^(Fo^2^)+(0.0433P)^2^+61.5890P] where P=(Fo^2^+2Fc^2^)/3'
_refine_ls_weighting_scheme calc
_refine_ls_wR_factor_gt 0.1032
_refine_ls_wR_factor_ref 0.1081
_reflns_number_gt 1873
_reflns_number_total 2293
_reflns_threshold_expression >2sigma(I)
_cod_data_source_file mmc5.cif
_cod_data_source_block 2
_cod_depositor_comments
;
The following automatic conversions were performed:

data item '_symmetry_cell_setting' value 'Orthorhombic' was changed
to 'orthorhombic' in accordance with the built-in table derived from
the CIF Core dictionary named 'cif_core.dic' version 2.4.5 last
updated on 2014-11-21.

Automatic conversion script
Id: cif_fix_values 8369 2020-08-20 11:38:08Z andrius 
;
_cod_original_cell_volume 2535.4(18)
_cod_original_sg_symbol_H-M Pnma
_cod_database_code 1560346

loop_
_symmetry_equiv_pos_as_xyz
'x, y, z'
'-x+1/2, -y, z+1/2'
'-x, y+1/2, -z'
'x+1/2, -y+1/2, -z+1/2'
'-x, -y, -z'
'x-1/2, y, -z-1/2'
'x, -y-1/2, z'
'-x-1/2, y-1/2, z-1/2'

loop_
_atom_site_label
_atom_site_type_symbol
_atom_site_fract_x
_atom_site_fract_y
_atom_site_fract_z
_atom_site_U_iso_or_equiv
_atom_site_adp_type
_atom_site_occupancy
_atom_site_symmetry_multiplicity
_atom_site_calc_flag
_atom_site_refinement_flags
_atom_site_disorder_assembly
_atom_site_disorder_group
Pb1A Pb 0.14608(6) 0.65847(3) 0.36865(8) 0.0273(3) Uani 0.586(9) 1 d P . .
Ba1B Ba 0.14608(6) 0.65847(3) 0.36865(8) 0.0273(3) Uani 0.414(9) 1 d P . .
Pb2A Pb 0.34850(11) 0.7500 0.09342(17) 0.0494(4) Uani 0.586(9) 2 d SP . .
Ba2B Ba 0.34850(11) 0.7500 0.09342(17) 0.0494(4) Uani 0.414(9) 2 d SP . .
Ba3 Ba 0.01932(7) 0.65617(4) -0.11473(10) 0.0207(3) Uani 1 1 d . . .
Ba4 Ba 0.18643(7) 0.46664(4) 0.38199(9) 0.0156(2) Uani 1 1 d . . .
Sn1 Sn 0.24506(10) 0.7500 0.67900(15) 0.0130(3) Uani 1 2 d S . .
Sn2 Sn -0.04784(7) 0.55351(4) 0.19553(10) 0.0136(3) Uani 1 1 d . . .
S1 S 0.0539(4) 0.7500 -0.3732(5) 0.0181(11) Uani 1 2 d S . .
S2 S 0.2813(3) 0.66949(15) 0.8302(4) 0.0177(8) Uani 1 1 d . . .
S3 S 0.1410(3) 0.57568(16) 0.1391(4) 0.0177(8) Uani 1 1 d . . .
S4 S -0.0774(3) 0.46409(15) 0.3107(4) 0.0168(8) Uani 1 1 d . . .
S5 S 0.3601(4) 0.7500 0.4661(6) 0.0198(11) Uani 1 2 d S . .
S6 S -0.1662(3) 0.57140(15) -0.0093(4) 0.0180(8) Uani 1 1 d . . .
S7 S -0.0746(4) 0.62384(17) 0.3848(5) 0.0289(10) Uani 1 1 d . . .
S8 S 0.1111(5) 0.7500 0.1727(8) 0.0348(15) Uani 1 2 d S . .

loop_
_atom_site_aniso_label
_atom_site_aniso_U_11
_atom_site_aniso_U_22
_atom_site_aniso_U_33
_atom_site_aniso_U_23
_atom_site_aniso_U_13
_atom_site_aniso_U_12
Pb1A 0.0405(5) 0.0174(4) 0.0239(4) -0.0027(3) -0.0074(3) -0.0063(3)
Ba1B 0.0405(5) 0.0174(4) 0.0239(4) -0.0027(3) -0.0074(3) -0.0063(3)
Pb2A 0.0515(8) 0.0360(7) 0.0605(9) 0.000 0.0317(7) 0.000
Ba2B 0.0515(8) 0.0360(7) 0.0605(9) 0.000 0.0317(7) 0.000
Ba3 0.0163(5) 0.0173(5) 0.0286(5) 0.0074(4) 0.0038(4) 0.0006(4)
Ba4 0.0136(4) 0.0169(5) 0.0162(5) 0.0015(3) -0.0005(3) -0.0002(3)
Sn1 0.0117(7) 0.0141(7) 0.0131(7) 0.000 0.0001(5) 0.000
Sn2 0.0131(5) 0.0149(5) 0.0128(5) 0.0002(4) 0.0002(4) -0.0016(4)
S1 0.013(2) 0.026(3) 0.016(2) 0.000 -0.0039(19) 0.000
S2 0.0208(19) 0.0139(17) 0.0186(18) 0.0017(15) -0.0010(14) 0.0008(15)
S3 0.0144(18) 0.0216(19) 0.0169(17) 0.0011(15) 0.0037(14) -0.0008(15)
S4 0.0154(18) 0.0147(17) 0.0202(18) 0.0037(15) 0.0000(14) -0.0020(14)
S5 0.018(3) 0.029(3) 0.012(2) 0.000 0.002(2) 0.000
S6 0.0195(18) 0.0196(18) 0.0148(17) 0.0028(15) -0.0022(14) -0.0028(15)
S7 0.040(2) 0.017(2) 0.029(2) -0.0078(17) 0.0159(18) -0.0045(18)
S8 0.024(3) 0.034(3) 0.046(4) 0.000 -0.017(3) 0.000

loop_
_atom_type_symbol
_atom_type_description
_atom_type_scat_dispersion_real
_atom_type_scat_dispersion_imag
_atom_type_scat_source
S S 0.1246 0.1234 'International Tables Vol C Tables 4.2.6.8 and 6.1.1.4'
Sn Sn -0.6537 1.4246 'International Tables Vol C Tables 4.2.6.8 and 6.1.1.4'
Ba Ba -0.3244 2.2819 'International Tables Vol C Tables 4.2.6.8 and 6.1.1.4'
Pb Pb -3.3944 10.1111 'International Tables Vol C Tables 4.2.6.8 and 6.1.1.4'

loop_
_geom_angle_atom_site_label_1
_geom_angle_atom_site_label_2
_geom_angle_atom_site_label_3
_geom_angle
_geom_angle_site_symmetry_1
_geom_angle_site_symmetry_3
S8 Pb1A S3 94.71(13) . .
S8 Pb1A S7 96.17(15) . .
S3 Pb1A S7 79.36(10) . .
S8 Pb1A Ba2B 61.77(14) . 6_556
S3 Pb1A Ba2B 112.93(8) . 6_556
S7 Pb1A Ba2B 47.36(9) . 6_556
S8 Pb2A S2 85.39(12) . 1_554
S8 Pb2A S2 85.39(12) . 7_574
S2 Pb2A S2 74.97(14) 1_554 7_574
S8 Pb2A S7 106.16(9) . 4_565
S2 Pb2A S7 134.82(11) 1_554 4_565
S2 Pb2A S7 63.05(10) 7_574 4_565
S8 Pb2A S7 106.16(9) . 6_656
S2 Pb2A S7 63.05(10) 1_554 6_656
S2 Pb2A S7 134.82(11) 7_574 6_656
S7 Pb2A S7 144.16(16) 4_565 6_656
S8 Pb2A Ba1B 43.22(8) . 7_575
S2 Pb2A Ba1B 127.39(8) 1_554 7_575
S2 Pb2A Ba1B 88.03(8) 7_574 7_575
S7 Pb2A Ba1B 69.15(9) 4_565 7_575
S7 Pb2A Ba1B 130.33(9) 6_656 7_575
S8 Pb2A Ba1B 144.60(7) . 4_565
S2 Pb2A Ba1B 126.48(8) 1_554 4_565
S2 Pb2A Ba1B 88.65(7) 7_574 4_565
S7 Pb2A Ba1B 41.70(8) 4_565 4_565
S7 Pb2A Ba1B 102.70(9) 6_656 4_565
Ba1B Pb2A Ba1B 101.80(3) 7_575 4_565
S8 Pb2A Ba1B 144.60(7) . 6_656
S2 Pb2A Ba1B 88.65(7) 1_554 6_656
S2 Pb2A Ba1B 126.48(8) 7_574 6_656
S7 Pb2A Ba1B 102.70(9) 4_565 6_656
S7 Pb2A Ba1B 41.70(8) 6_656 6_656
Ba1B Pb2A Ba1B 137.73(4) 7_575 6_656
Ba1B Pb2A Ba1B 61.04(4) 4_565 6_656
S6 Ba3 S1 137.69(11) . .
S6 Ba3 S5 83.03(10) . 6_556
S1 Ba3 S5 84.21(10) . 6_556
S6 Ba3 S2 144.18(10) . 1_554
S1 Ba3 S2 72.38(11) . 1_554
S5 Ba3 S2 126.10(10) 6_556 1_554
S6 Ba3 S3 76.09(9) . .
S1 Ba3 S3 145.39(11) . .
S5 Ba3 S3 112.84(11) 6_556 .
S2 Ba3 S3 73.33(9) 1_554 .
S6 Ba3 S4 76.99(9) . 5_565
S1 Ba3 S4 100.48(9) . 5_565
S5 Ba3 S4 154.93(10) 6_556 5_565
S2 Ba3 S4 78.34(9) 1_554 5_565
S3 Ba3 S4 76.98(9) . 5_565
S6 Ba3 S2 67.69(9) . 6_556
S1 Ba3 S2 70.03(11) . 6_556
S5 Ba3 S2 70.03(11) 6_556 6_556
S2 Ba3 S2 136.82(5) 1_554 6_556
S3 Ba3 S2 143.15(9) . 6_556
S4 Ba3 S2 88.29(9) 5_565 6_556
S6 Ba3 S8 114.05(12) . .
S1 Ba3 S8 92.37(11) . .
S5 Ba3 S8 58.16(12) 6_556 .
S2 Ba3 S8 74.73(12) 1_554 .
S3 Ba3 S8 74.11(10) . .
S4 Ba3 S8 144.94(10) 5_565 .
S2 Ba3 S8 126.77(10) 6_556 .
S6 Ba3 Sn1 169.56(7) . 1_554
S1 Ba3 Sn1 36.79(9) . 1_554
S5 Ba3 Sn1 103.06(7) 6_556 1_554
S2 Ba3 Sn1 36.40(7) 1_554 1_554
S3 Ba3 Sn1 108.60(7) . 1_554
S4 Ba3 Sn1 94.77(7) 5_565 1_554
S2 Ba3 Sn1 106.11(7) 6_556 1_554
S8 Ba3 Sn1 76.38(11) . 1_554
S6 Ba3 Sn1 77.99(7) . 6_556
S1 Ba3 Sn1 68.53(9) . 6_556
S5 Ba3 Sn1 35.42(9) 6_556 6_556
S2 Ba3 Sn1 137.75(7) 1_554 6_556
S3 Ba3 Sn1 141.47(7) . 6_556
S4 Ba3 Sn1 123.73(7) 5_565 6_556
S2 Ba3 Sn1 35.48(6) 6_556 6_556
S8 Ba3 Sn1 91.32(8) . 6_556
Sn1 Ba3 Sn1 101.95(3) 1_554 6_556
S6 Ba3 Ba3 129.13(7) . 7_575
S1 Ba3 Ba3 46.50(6) . 7_575
S5 Ba3 Ba3 46.78(6) 6_556 7_575
S2 Ba3 Ba3 84.47(7) 1_554 7_575
S3 Ba3 Ba3 125.11(7) . 7_575
S4 Ba3 Ba3 146.48(6) 5_565 7_575
S2 Ba3 Ba3 84.85(6) 6_556 7_575
S8 Ba3 Ba3 51.54(7) . 7_575
Sn1 Ba3 Ba3 56.28(2) 1_554 7_575
Sn1 Ba3 Ba3 57.01(2) 6_556 7_575
S6 Ba3 Ba4 49.41(7) . 5_565
S1 Ba3 Ba4 98.09(8) . 5_565
S5 Ba3 Ba4 108.46(9) 6_556 5_565
S2 Ba3 Ba4 122.19(7) 1_554 5_565
S3 Ba3 Ba4 103.97(7) . 5_565
S4 Ba3 Ba4 46.63(6) 5_565 5_565
S2 Ba3 Ba4 46.01(6) 6_556 5_565
S8 Ba3 Ba4 162.19(11) . 5_565
Sn1 Ba3 Ba4 120.18(4) 1_554 5_565
Sn1 Ba3 Ba4 79.27(3) 6_556 5_565
Ba3 Ba3 Ba4 129.93(2) 7_575 5_565
S6 Ba4 S3 68.37(10) 6_656 2_565
S6 Ba4 S2 136.56(10) 6_656 2_564
S3 Ba4 S2 73.73(9) 2_565 2_564
S6 Ba4 S7 120.46(10) 6_656 5_566
S3 Ba4 S7 68.31(11) 2_565 5_566
S2 Ba4 S7 59.92(9) 2_564 5_566
S6 Ba4 S4 128.57(9) 6_656 .
S3 Ba4 S4 139.79(9) 2_565 .
S2 Ba4 S4 94.22(9) 2_564 .
S7 Ba4 S4 72.45(10) 5_566 .
S6 Ba4 S4 73.32(9) 6_656 6_656
S3 Ba4 S4 78.02(9) 2_565 6_656
S2 Ba4 S4 78.86(9) 2_564 6_656
S7 Ba4 S4 132.09(10) 5_566 6_656
S4 Ba4 S4 138.31(4) . 6_656
S6 Ba4 S3 74.76(9) 6_656 .
S3 Ba4 S3 141.21(4) 2_565 .
S2 Ba4 S3 132.36(10) 2_564 .
S7 Ba4 S3 145.58(10) 5_566 .
S4 Ba4 S3 74.43(9) . .
S4 Ba4 S3 80.34(9) 6_656 .
S6 Ba4 S6 124.82(8) 6_656 5_565
S3 Ba4 S6 129.73(9) 2_565 5_565
S2 Ba4 S6 67.46(9) 2_564 5_565
S7 Ba4 S6 114.07(10) 5_566 5_565
S4 Ba4 S6 74.91(9) . 5_565
S4 Ba4 S6 64.41(9) 6_656 5_565
S3 Ba4 S6 64.91(9) . 5_565
S6 Ba4 S4 65.29(9) 6_656 5_566
S3 Ba4 S4 81.00(9) 2_565 5_566
S2 Ba4 S4 128.59(9) 2_564 5_566
S7 Ba4 S4 69.32(9) 5_566 5_566
S4 Ba4 S4 77.30(10) . 5_566
S4 Ba4 S4 138.09(6) 6_656 5_566
S3 Ba4 S4 94.53(9) . 5_566
S6 Ba4 S4 148.97(9) 5_565 5_566
S6 Ba4 Sn2 37.11(6) 6_656 6_656
S3 Ba4 Sn2 75.15(7) 2_565 6_656
S2 Ba4 Sn2 112.94(7) 2_564 6_656
S7 Ba4 Sn2 143.31(9) 5_566 6_656
S4 Ba4 Sn2 142.50(7) . 6_656
S4 Ba4 Sn2 37.13(6) 6_656 6_656
S3 Ba4 Sn2 68.19(6) . 6_656
S6 Ba4 Sn2 91.59(6) 5_565 6_656
S4 Ba4 Sn2 102.33(7) 5_566 6_656
S6 Ba4 Ba3 167.75(7) 6_656 5_565
S3 Ba4 Ba3 122.16(7) 2_565 5_565
S2 Ba4 Ba3 50.42(7) 2_564 5_565
S7 Ba4 Ba3 71.32(8) 5_566 5_565
S4 Ba4 Ba3 48.65(6) . 5_565
S4 Ba4 Ba3 101.67(7) 6_656 5_565
S3 Ba4 Ba3 93.50(7) . 5_565
S6 Ba4 Ba3 44.46(6) 5_565 5_565
S4 Ba4 Ba3 120.21(7) 5_566 5_565
Sn2 Ba4 Ba3 135.19(3) 6_656 5_565
S6 Ba4 Ba3 92.33(7) 6_656 2_565
S3 Ba4 Ba3 45.54(7) 2_565 2_565
S2 Ba4 Ba3 44.87(7) 2_564 2_565
S7 Ba4 Ba3 85.07(8) 5_566 2_565
S4 Ba4 Ba3 139.00(7) . 2_565
S4 Ba4 Ba3 47.23(6) 6_656 2_565
S3 Ba4 Ba3 127.25(6) . 2_565
S6 Ba4 Ba3 84.19(6) 5_565 2_565
S4 Ba4 Ba3 126.44(6) 5_566 2_565
Sn2 Ba4 Ba3 71.34(4) 6_656 2_565
Ba3 Ba4 Ba3 92.11(4) 5_565 2_565
S5 Sn1 S2 109.98(12) . 7_575
S5 Sn1 S2 109.98(12) . .
S2 Sn1 S2 106.70(19) 7_575 .
S5 Sn1 S1 115.55(18) . 1_556
S2 Sn1 S1 107.11(11) 7_575 1_556
S2 Sn1 S1 107.11(11) . 1_556
S5 Sn1 Ba1B 66.42(10) . 7_575
S2 Sn1 Ba1B 90.86(9) 7_575 7_575
S2 Sn1 Ba1B 161.91(10) . 7_575
S1 Sn1 Ba1B 62.25(9) 1_556 7_575
S5 Sn1 Ba2B 124.24(13) . 1_556
S2 Sn1 Ba2B 53.35(9) 7_575 1_556
S2 Sn1 Ba2B 53.35(9) . 1_556
S1 Sn1 Ba2B 120.21(13) 1_556 1_556
Ba1B Sn1 Ba2B 144.06(2) 7_575 1_556
S5 Sn1 Ba3 141.51(6) . 1_556
S2 Sn1 Ba3 108.40(10) 7_575 1_556
S2 Sn1 Ba3 54.90(9) . 1_556
S1 Sn1 Ba3 53.73(9) 1_556 1_556
Ba1B Sn1 Ba3 115.95(4) 7_575 1_556
Ba2B Sn1 Ba3 78.01(4) 1_556 1_556
S5 Sn1 Ba3 141.51(6) . 7_576
S2 Sn1 Ba3 54.90(9) 7_575 7_576
S2 Sn1 Ba3 108.40(10) . 7_576
S1 Sn1 Ba3 53.73(9) 1_556 7_576
Ba1B Sn1 Ba3 77.90(3) 7_575 7_576
Ba2B Sn1 Ba3 78.01(4) 1_556 7_576
Ba3 Sn1 Ba3 67.43(4) 1_556 7_576
S5 Sn1 Ba3 52.63(9) . 4_565
S2 Sn1 Ba3 59.15(9) 7_575 4_565
S2 Sn1 Ba3 111.16(10) . 4_565
S1 Sn1 Ba3 141.63(6) 1_556 4_565
Ba1B Sn1 Ba3 81.32(3) 7_575 4_565
Ba2B Sn1 Ba3 82.13(3) 1_556 4_565
Ba3 Sn1 Ba3 160.10(4) 1_556 4_565
Ba3 Sn1 Ba3 109.62(4) 7_576 4_565
S5 Sn1 Ba3 52.63(9) . 6_656
S2 Sn1 Ba3 111.16(10) 7_575 6_656
S2 Sn1 Ba3 59.15(9) . 6_656
S1 Sn1 Ba3 141.63(6) 1_556 6_656
Ba1B Sn1 Ba3 118.95(4) 7_575 6_656
Ba2B Sn1 Ba3 82.13(3) 1_556 6_656
Ba3 Sn1 Ba3 109.62(4) 1_556 6_656
Ba3 Sn1 Ba3 160.10(4) 7_576 6_656
Ba3 Sn1 Ba3 65.99(4) 4_565 6_656
S6 Sn2 S4 113.36(13) . .
S6 Sn2 S7 109.46(15) . .
S4 Sn2 S7 107.13(14) . .
S6 Sn2 S3 112.86(13) . .
S4 Sn2 S3 115.25(13) . .
S7 Sn2 S3 97.27(14) . .
S6 Sn2 Ba4 56.42(9) . 6_556
S4 Sn2 Ba4 58.82(9) . 6_556
S7 Sn2 Ba4 111.99(11) . 6_556
S3 Sn2 Ba4 150.68(9) . 6_556
Sn1 S1 Ba2B 153.4(2) 1_554 6
Sn1 S1 Ba3 89.47(12) 1_554 7_575
Ba2B S1 Ba3 109.47(12) 6 7_575
Sn1 S1 Ba3 89.47(12) 1_554 .
Ba2B S1 Ba3 109.47(12) 6 .
Ba3 S1 Ba3 87.01(13) 7_575 .
Sn1 S1 Ba1B 78.54(12) 1_554 1_554
Ba2B S1 Ba1B 81.20(10) 6 1_554
Ba3 S1 Ba1B 167.80(17) 7_575 1_554
Ba3 S1 Ba1B 95.08(4) . 1_554
Sn1 S1 Ba1B 78.54(12) 1_554 7_574
Ba2B S1 Ba1B 81.20(10) 6 7_574
Ba3 S1 Ba1B 95.08(4) 7_575 7_574
Ba3 S1 Ba1B 167.80(17) . 7_574
Ba1B S1 Ba1B 80.43(12) 1_554 7_574
Sn1 S2 Ba2B 89.16(12) . 1_556
Sn1 S2 Pb2A 89.16(12) . 1_556
Ba2B S2 Pb2A 0.00(4) 1_556 1_556
Sn1 S2 Ba3 88.70(11) . 1_556
Ba2B S2 Ba3 101.89(11) 1_556 1_556
Pb2A S2 Ba3 101.89(11) 1_556 1_556
Sn1 S2 Ba4 152.97(15) . 2_565
Ba2B S2 Ba4 117.44(11) 1_556 2_565
Pb2A S2 Ba4 117.44(11) 1_556 2_565
Ba3 S2 Ba4 90.18(9) 1_556 2_565
Sn1 S2 Ba3 85.36(11) . 6_656
Ba2B S2 Ba3 104.10(10) 1_556 6_656
Pb2A S2 Ba3 104.10(10) 1_556 6_656
Ba3 S2 Ba3 153.23(12) 1_556 6_656
Ba4 S2 Ba3 83.57(8) 2_565 6_656
Sn2 S3 Pb1A 91.23(11) . .
Sn2 S3 Ba4 134.12(14) . 2_564
Pb1A S3 Ba4 134.50(12) . 2_564
Sn2 S3 Ba3 80.43(10) . .
Pb1A S3 Ba3 95.98(11) . .
Ba4 S3 Ba3 89.53(9) 2_564 .
Sn2 S3 Ba4 82.09(10) . .
Pb1A S3 Ba4 93.59(10) . .
Ba4 S3 Ba4 96.04(10) 2_564 .
Ba3 S3 Ba4 160.22(12) . .
Sn2 S4 Ba4 85.21(10) . .
Sn2 S4 Ba4 84.06(10) . 6_556
Ba4 S4 Ba4 160.38(12) . 6_556
Sn2 S4 Ba3 119.29(13) . 5_565
Ba4 S4 Ba3 84.72(9) . 5_565
Ba4 S4 Ba3 86.28(9) 6_556 5_565
Sn2 S4 Ba4 88.76(11) . 5_566
Ba4 S4 Ba4 102.70(10) . 5_566
Ba4 S4 Ba4 93.45(9) 6_556 5_566
Ba3 S4 Ba4 151.68(11) 5_565 5_566
Sn1 S5 Ba3 91.95(13) . 4_565
Sn1 S5 Ba3 91.95(13) . 6_656
Ba3 S5 Ba3 86.44(13) 4_565 6_656
Sn1 S5 Ba1B 75.53(12) . 7_575
Ba3 S5 Ba1B 97.50(4) 4_565 7_575
Ba3 S5 Ba1B 166.94(16) 6_656 7_575
Sn2 S6 Ba3 84.23(11) . .
Sn2 S6 Ba4 86.47(11) . 6_556
Ba3 S6 Ba4 167.78(13) . 6_556
Sn2 S6 Ba1B 104.26(12) . 6_556
Ba3 S6 Ba1B 102.54(11) . 6_556
Ba4 S6 Ba1B 87.42(9) 6_556 6_556
Sn2 S6 Ba4 137.56(14) . 5_565
Ba3 S6 Ba4 86.13(9) . 5_565
Ba4 S6 Ba4 95.47(9) 6_556 5_565
Ba1B S6 Ba4 118.18(10) 6_556 5_565
Sn2 S7 Pb1A 91.95(13) . .
Sn2 S7 Ba2B 138.37(18) . 6_556
Pb1A S7 Ba2B 90.94(11) . 6_556
Sn2 S7 Pb2A 138.37(18) . 6_556
Pb1A S7 Pb2A 90.94(11) . 6_556
Ba2B S7 Pb2A 0.00(5) 6_556 6_556
Sn2 S7 Ba4 92.81(12) . 5_566
Pb1A S7 Ba4 128.36(16) . 5_566
Ba2B S7 Ba4 117.07(12) 6_556 5_566
Pb2A S7 Ba4 117.07(12) 6_556 5_566
Ba1B S8 Pb1A 0.00(3) 7_575 7_575
Ba1B S8 Pb1A 100.7(2) 7_575 .
Pb1A S8 Pb1A 100.7(2) 7_575 .
Ba1B S8 Pb2A 89.83(14) 7_575 .
Pb1A S8 Pb2A 89.83(14) 7_575 .
Pb1A S8 Pb2A 89.83(14) . .
Ba1B S8 Ba3 166.19(16) 7_575 .
Pb1A S8 Ba3 166.19(16) 7_575 .
Pb1A S8 Ba3 90.78(5) . .
Pb2A S8 Ba3 97.97(16) . .
Ba1B S8 Ba3 90.78(5) 7_575 7_575
Pb1A S8 Ba3 90.78(5) 7_575 7_575
Pb1A S8 Ba3 166.19(16) . 7_575
Pb2A S8 Ba3 97.97(16) . 7_575
Ba3 S8 Ba3 76.91(13) . 7_575

loop_
_geom_bond_atom_site_label_1
_geom_bond_atom_site_label_2
_geom_bond_distance
_geom_bond_site_symmetry_2
Pb1A S8 2.794(4) .
Pb1A S3 2.812(4) .
Pb1A S7 2.818(4) .
Pb1A Ba2B 4.235(2) 6_556
Pb2A S8 2.982(7) .
Pb2A S2 3.109(4) 1_554
Pb2A S2 3.109(4) 7_574
Pb2A S7 3.116(4) 4_565
Pb2A S7 3.116(4) 6_656
Pb2A Ba1B 4.0804(16) 7_575
Pb2A Ba1B 4.235(2) 4_565
Pb2A Ba1B 4.235(2) 6_656
Ba3 S6 3.157(4) .
Ba3 S1 3.203(4) .
Ba3 S5 3.220(4) 6_556
Ba3 S2 3.251(4) 1_554
Ba3 S3 3.289(4) .
Ba3 S4 3.390(4) 5_565
Ba3 S2 3.488(4) 6_556
Ba3 S8 3.545(5) .
Ba3 Sn1 3.9723(17) 1_554
Ba3 Sn1 4.0490(19) 6_556
Ba3 Ba3 4.410(3) 7_575
Ba3 Ba4 4.4964(17) 5_565
Ba4 S6 3.250(4) 6_656
Ba4 S3 3.255(4) 2_565
Ba4 S2 3.256(4) 2_564
Ba4 S7 3.261(4) 5_566
Ba4 S4 3.282(4) .
Ba4 S4 3.349(4) 6_656
Ba4 S3 3.388(4) .
Ba4 S6 3.422(4) 5_565
Ba4 S4 3.435(4) 5_566
Ba4 Sn2 3.8937(17) 6_656
Ba4 Ba3 4.4964(17) 5_565
Ba4 Ba3 4.6080(18) 2_565
Sn1 S5 2.348(5) .
Sn1 S2 2.358(4) 7_575
Sn1 S2 2.358(4) .
Sn1 S1 2.379(5) 1_556
Sn1 Ba1B 3.6891(16) 7_575
Sn1 Ba2B 3.874(3) 1_556
Sn1 Ba3 3.9723(17) 1_556
Sn1 Ba3 3.9723(17) 7_576
Sn1 Ba3 4.0490(19) 4_565
Sn1 Ba3 4.0490(19) 6_656
Sn2 S6 2.354(4) .
Sn2 S4 2.363(4) .
Sn2 S7 2.374(4) .
Sn2 S3 2.415(4) .
Sn2 Ba4 3.8937(17) 6_556
S1 Sn1 2.379(5) 1_554
S1 Ba2B 3.174(5) 6
S1 Ba3 3.203(4) 7_575
S1 Ba1B 3.331(4) 1_554
S1 Ba1B 3.331(4) 7_574
S2 Ba2B 3.109(4) 1_556
S2 Pb2A 3.109(4) 1_556
S2 Ba3 3.251(4) 1_556
S2 Ba4 3.256(4) 2_565
S2 Ba3 3.488(4) 6_656
S3 Ba4 3.255(4) 2_564
S4 Ba4 3.349(4) 6_556
S4 Ba3 3.390(4) 5_565
S4 Ba4 3.435(4) 5_566
S5 Ba3 3.220(4) 4_565
S5 Ba3 3.220(4) 6_656
S5 Ba1B 3.492(4) 7_575
S6 Ba4 3.250(4) 6_556
S6 Ba1B 3.314(4) 6_556
S6 Ba4 3.422(4) 5_565
S7 Ba2B 3.116(4) 6_556
S7 Pb2A 3.116(4) 6_556
S7 Ba4 3.261(4) 5_566
S8 Ba1B 2.794(4) 7_575
S8 Pb1A 2.794(4) 7_575
S8 Ba3 3.545(5) 7_575
